data_1525209
loop_
_publ_author_name
'Schefer, J.'
'Andresen, A.F.'
'Fischer, P.'
'Haelg, W.'
'Schlapbach, L.'
'Stucki, F.'

_publ_section_title
;
 Structural phase transitions of Fe Ti - deuterides
;
_journal_name_full 'Materials Research Bulletin'
_journal_page_first 1281
_journal_page_last 1294
_journal_volume 14
_journal_year 1979
_chemical_formula_sum 'D1.37 Fe Ti'
_chemical_name_systematic 'Fe Ti D1.37'
_space_group_IT_number 17
_symmetry_space_group_name_Hall 'P 2c 2'
_symmetry_space_group_name_H-M 'P 2 2 21'
_cell_angle_alpha 90
_cell_angle_beta 90
_cell_angle_gamma 90
_cell_formula_units_Z 2
_cell_length_a 3.088
_cell_length_b 4.515
_cell_length_c 4.391
_cell_volume 61.221
_citation_journal_id_ASTM MRBUAC
_cod_data_source_file Schefer_MRBUAC_1979_398.cif
_cod_data_source_block D1.37Fe1Ti1
_cod_original_cell_volume 61.22072
_cod_original_formula_sum 'D1.37 Fe1 Ti1'
_cod_database_code 1525209

loop_
_symmetry_equiv_pos_as_xyz
x,y,z
-x,-y,z+1/2
x,-y,-z
-x,y,-z+1/2

loop_
_atom_site_label
_atom_site_type_symbol
_atom_site_fract_x
_atom_site_fract_y
_atom_site_fract_z
_atom_site_occupancy
_atom_site_U_iso_or_equiv
D1 D 0 0 0 0.92 0.0
Ti1 Ti 0.5 0.75 0.25 1 0.0
D2 D 0.5 0.297 0.25 0.45 0.0
Fe1 Fe 0 0.303 0.25 1 0.0
